data_9016036
loop_
_publ_author_name
'Armbruster, T.'
'Bermanec, V.'
'Zebec, V.'
'Oberhansli, R.'

_publ_section_title
;
 Titanium and iron poor zincohogbomite-16H, Zn14(Al,Fe3+,Ti,Mg)8Al24O62(OH)2,
 from Nezilovo, Macedonia: occurence and crystal structure of a new polysome
;
_journal_name_full 'Schweizerische Mineralogische und Petrographische Mitteilungen'
_journal_page_first 469
_journal_page_last 477
_journal_volume 78
_journal_year 1998
_chemical_compound_source 'Nezilovo, Macedonia'
_chemical_formula_sum 'Al14.648 Fe H Mg0.214 O32 Ti0.78 Zn6.37'
_chemical_name_mineral Zincohogbomite-2N6S
_space_group_IT_number 186
_symmetry_space_group_name_Hall 'P 6c -2c'
_symmetry_space_group_name_H-M 'P 63 m c'
_cell_angle_alpha 90
_cell_angle_beta 90
_cell_angle_gamma 120
_cell_formula_units_Z 2
_cell_length_a 5.729
_cell_length_b 5.729
_cell_length_c 37.097
_cell_volume 1054.453
_database_code_amcsd 0019143
_exptl_crystal_density_diffrn 4.482
_cod_original_formula_sum 'Zn6.37 Al14.648 Mg.214 Fe Ti.78 O32 H'
_cod_database_code 9016036

loop_
_space_group_symop_operation_xyz
x,y,z
-x,-x+y,1/2+z
x-y,x,1/2+z
-y,-x,z
-y,x-y,z
x-y,-y,1/2+z
-x,-y,1/2+z
x,x-y,z
-x+y,-x,z
y,x,1/2+z
y,-x+y,1/2+z
-x+y,y,z

loop_
_atom_site_label
_atom_site_fract_x
_atom_site_fract_y
_atom_site_fract_z
_atom_site_occupancy
_atom_site_U_iso_or_equiv
_atom_site_type_symbol
_atom_site_attached_hydrogens
Zn1 0.66667 0.33333 0.27662 0.84000 0.00608 Zn 0
Al1 0.66667 0.33333 0.27662 0.10860 0.00608 Al 0
Mg1 0.66667 0.33333 0.27662 0.05440 0.00608 Mg 0
Zn2 0.00000 0.00000 0.52706 0.95000 0.00608 Zn 0
Mg2 0.00000 0.00000 0.52706 0.01700 0.00608 Mg 0
Al2 0.00000 0.00000 0.52706 0.03390 0.00608 Al 0
Zn3 0.66667 0.33333 0.55878 0.91000 0.00608 Zn 0
Mg3 0.66667 0.33333 0.55878 0.03060 0.00608 Mg 0
Al3 0.66667 0.33333 0.55878 0.06110 0.00608 Al 0
Zn4 0.66667 0.33333 0.65229 0.95000 0.00608 Zn 0
Mg4 0.66667 0.33333 0.65229 0.01700 0.00608 Mg 0
Al4 0.66667 0.33333 0.65229 0.03390 0.00608 Al 0
Zn5 0.33333 0.66667 0.68484 0.93000 0.00608 Zn 0
Mg5 0.33333 0.66667 0.68484 0.02380 0.00608 Mg 0
Al5 0.33333 0.66667 0.68484 0.04750 0.00608 Al 0
Zn6 0.33333 0.66667 0.40084 0.88000 0.00608 Zn 0
Mg6 0.33333 0.66667 0.40084 0.04080 0.00608 Mg 0
Al6 0.33333 0.66667 0.40084 0.08140 0.00608 Al 0
Zn7 0.00000 0.00000 0.43266 0.91000 0.00608 Zn 0
Mg7 0.00000 0.00000 0.43266 0.03060 0.00608 Mg 0
Al7 0.00000 0.00000 0.43266 0.06110 0.00608 Al 0
Fe 0.33333 0.66667 0.30155 1.00000 0.00557 Fe 0
Ti -0.16600 -0.33200 0.35345 0.26000 0.00646 Ti 0
Al8 -0.16600 -0.33200 0.35345 0.74000 0.00646 Al 0
Al9 0.16650 0.33300 0.60593 1.00000 0.00545 Al 0
Al10 0.00000 0.00000 0.66900 1.00000 0.00621 Al 0
Al11 0.66667 0.33333 0.41760 1.00000 0.00709 Al 0
Al12 0.50010 0.00020 0.48009 1.00000 0.00557 Al 0
Al13 -0.16980 -0.33960 0.73135 1.00000 0.00608 Al 0
Al14 0.33333 0.66667 0.54290 1.00000 0.00570 Al 0
O1 0.33333 0.66667 0.63290 1.00000 0.01140 O 0
O2 0.66667 0.33333 0.50700 1.00000 0.01140 O 0
O3 0.18670 0.37340 0.51000 1.00000 0.00773 O 0
O4 0.00000 0.00000 0.37960 1.00000 0.01140 O 0
O5 -0.14690 -0.29380 0.63570 1.00000 0.00836 O 0
O6 0.51970 0.03940 0.38520 1.00000 0.00874 O 0
O7 0.48210 0.96420 0.26110 1.00000 0.01001 O 0
O8 0.14790 0.29580 0.70260 1.00000 0.00671 O 0
O9 0.48240 0.96480 0.57660 1.00000 0.00747 O 0
O10 -0.18380 -0.36760 0.45080 1.00000 0.00659 O 0
O-H11 0.00000 0.00000 0.75880 1.00000 0.00760 O 1
O12 0.16580 0.33160 0.32600 1.00000 0.00735 O 0
O13 0.00000 0.00000 0.58000 1.00000 0.00507 O 0
O14 0.33333 0.66667 0.45440 1.00000 0.00760 O 0
O15 0.66667 0.33333 0.32850 1.00000 0.01013 O 0
O16 0.33333 0.66667 0.20540 1.00000 0.00507 O 0

loop_
_cod_changelog_entry_id
_cod_changelog_entry_author
_cod_changelog_entry_date
_cod_changelog_entry_text
1
;cod-tools version 3.8.0
Id: cif_guess_AMCSD_atom_types 9581 2023-05-17 12:35:41Z saulius
;
2023-05-21T08:54:56+03:00
;Derived atom types and hydrogen counts
from atom names that follow the AMCSD naming convention
(Wat == water, O-H == hydroxyl).
;

loop_
_cod_related_entry_id
_cod_related_entry_database
_cod_related_entry_code
1 AMCSD 0019143
